data_7208046
loop_
_publ_author_name
'Bhattacharya, Saurav'
'Ramanujachary, K. V.'
'Lofland, S. E.'
'Magdaleno, Travis'
'Natarajan, Srinivasan'

_publ_section_title
;
 Stabilization of O--Mn--O clusters (Mn5) in three dimensionally extended
 MOF structures: synthesis, structure and properties
;
_journal_issue 13
_journal_name_full CrystEngComm
_journal_page_first 4323
_journal_paper_doi 10.1039/c2ce06386g
_journal_volume 14
_journal_year 2012
_chemical_formula_sum 'C84 H48 Cs2 Mn5 O36 S6'
_chemical_formula_weight 2366.10
_chemical_name_common 'Manganese Sulfonyldibenzoate'
_chemical_name_systematic
;
?
;
_space_group_IT_number 2
_symmetry_cell_setting triclinic
_symmetry_space_group_name_Hall '-P 1'
_symmetry_space_group_name_H-M 'P -1'
_atom_sites_solution_hydrogens geom
_atom_sites_solution_primary direct
_atom_sites_solution_secondary difmap
_audit_creation_method SHELXL-97
_cell_angle_alpha 106.080(4)
_cell_angle_beta 93.353(4)
_cell_angle_gamma 118.627(5)
_cell_formula_units_Z 1
_cell_length_a 12.5500(6)
_cell_length_b 12.9301(6)
_cell_length_c 16.1279(7)
_cell_measurement_temperature 293(2)
_cell_volume 2149.9(2)
_computing_cell_refinement SMART
_computing_data_collection 'SMART (Bruker, 2000)'
_computing_data_reduction 'SAINT (Bruker, 2000)'
_computing_molecular_graphics 'Ortep-3 for Windows (Farrugia, 1997) and CAMERON (Watkin et al., 1993)'
_computing_publication_material 'PLATON (Spek, 1990)'
_computing_structure_refinement 'SHELXL-97 (Sheldrick, 1997)'
_computing_structure_solution 'SIR92 (Altomare et al., 1993)'
_diffrn_ambient_temperature 293(2)
_diffrn_measured_fraction_theta_full 0.999
_diffrn_measured_fraction_theta_max 0.999
_diffrn_radiation_monochromator graphite
_diffrn_radiation_source 'fine-focus sealed tube'
_diffrn_radiation_type MoK\a
_diffrn_radiation_wavelength 0.71073
_diffrn_reflns_av_R_equivalents 0.0531
_diffrn_reflns_av_sigmaI/netI 0.0892
_diffrn_reflns_limit_h_max 15
_diffrn_reflns_limit_h_min -15
_diffrn_reflns_limit_k_max 15
_diffrn_reflns_limit_k_min -15
_diffrn_reflns_limit_l_max 19
_diffrn_reflns_limit_l_min -19
_diffrn_reflns_number 16812
_diffrn_reflns_theta_full 26.00
_diffrn_reflns_theta_max 26.00
_diffrn_reflns_theta_min 2.44
_exptl_absorpt_coefficient_mu 1.787
_exptl_absorpt_correction_T_max 0.836
_exptl_absorpt_correction_T_min 0.757
_exptl_absorpt_correction_type multi-scan
_exptl_absorpt_process_details '(SADABS; Sheldrick, 1996)'
_exptl_crystal_colour Colourless
_exptl_crystal_density_diffrn 1.828
_exptl_crystal_density_method 'not measured'
_exptl_crystal_description Block
_exptl_crystal_F_000 1171
_exptl_crystal_size_max 0.17
_exptl_crystal_size_mid 0.13
_exptl_crystal_size_min 0.10
_refine_diff_density_max 0.790
_refine_diff_density_min -1.075
_refine_diff_density_rms 0.120
_refine_ls_extinction_method none
_refine_ls_goodness_of_fit_ref 1.057
_refine_ls_hydrogen_treatment constr
_refine_ls_matrix_type full
_refine_ls_number_parameters 601
_refine_ls_number_reflns 8429
_refine_ls_number_restraints 0
_refine_ls_restrained_S_all 1.057
_refine_ls_R_factor_all 0.0930
_refine_ls_R_factor_gt 0.0576
_refine_ls_shift/su_max 0.001
_refine_ls_shift/su_mean 0.000
_refine_ls_structure_factor_coef Fsqd
_refine_ls_weighting_details 'calc w=1/[\s^2^(Fo^2^)+(0.0529P)^2^+1.4702P] where P=(Fo^2^+2Fc^2^)/3'
_refine_ls_weighting_scheme calc
_refine_ls_wR_factor_gt 0.1334
_refine_ls_wR_factor_ref 0.1469
_reflns_number_gt 5712
_reflns_number_total 8429
_reflns_threshold_expression >2sigma(I)
_cod_data_source_file c2ce06386g.txt
_cod_data_source_block Compound(3)
_cod_depositor_comments
;
The following automatic conversions were performed:

'_symmetry_cell_setting' value 'Triclinic' changed to 'triclinic'
according to /home/saulius/struct/CIF-dictionaries/cif_core.dic
dictionary named 'cif_core.dic' version 2.4.1 from 2010-06-29.

Automatic conversion script
Id: cif_fix_values 1891 2012-01-12 08:04:46Z andrius 
;
_cod_original_cell_volume 2149.86(17)
_cod_original_sg_symbol_H-M P-1
_cod_database_code 7208046

loop_
_symmetry_equiv_pos_as_xyz
'x, y, z'
'-x, -y, -z'

loop_
_atom_site_label
_atom_site_type_symbol
_atom_site_fract_x
_atom_site_fract_y
_atom_site_fract_z
_atom_site_U_iso_or_equiv
_atom_site_adp_type
_atom_site_occupancy
_atom_site_symmetry_multiplicity
_atom_site_calc_flag
_atom_site_refinement_flags
Mn1 Mn 0.0000 0.5000 1.0000 0.0233(3) Uani 1 2 d S
Mn2 Mn -0.20059(8) 0.54498(9) 1.08793(5) 0.0221(2) Uani 1 1 d .
Mn3 Mn -1.11414(8) -0.34744(9) 0.29086(5) 0.0232(2) Uani 1 1 d .
Cs1 Cs -0.21030(5) 0.44983(5) 0.43779(3) 0.05122(17) Uani 1 1 d .
S1 S -0.54245(17) 0.28127(17) 0.52723(10) 0.0378(4) Uani 1 1 d .
S2 S 0.60968(14) 1.12146(15) 1.19048(10) 0.0263(3) Uani 1 1 d .
S3 S -0.09369(15) 0.91996(16) 0.79675(12) 0.0348(4) Uani 1 1 d .
O1 O -0.1471(4) 0.4570(4) 0.9042(3) 0.0352(11) Uani 1 1 d .
O2 O 0.0023(4) 0.6666(4) 1.0892(2) 0.0268(9) Uani 1 1 d .
O3 O 0.1215(4) 0.5765(4) 0.9097(2) 0.0271(9) Uani 1 1 d .
O4 O 0.7903(5) 0.7041(5) 1.1371(3) 0.0461(13) Uani 1 1 d .
O5 O -0.2960(4) 0.4760(5) 0.9589(3) 0.0449(13) Uani 1 1 d .
O6 O -0.6546(4) 0.5563(4) 0.8591(3) 0.0372(11) Uani 1 1 d .
O7 O -1.0389(4) -0.3009(4) 0.4203(2) 0.0337(11) Uani 1 1 d .
O8 O 0.0933(4) 0.5082(4) 0.7635(3) 0.0345(11) Uani 1 1 d .
O9 O 0.0392(4) 0.7452(4) 1.2363(3) 0.0329(10) Uani 1 1 d .
O10 O 0.8295(5) 0.7779(5) 1.2845(3) 0.0454(13) Uani 1 1 d .
O11 O -0.7016(4) 0.4837(4) 0.7126(3) 0.0367(11) Uani 1 1 d .
O12 O -0.8988(6) -0.3216(5) 0.4910(4) 0.078(2) Uani 1 1 d .
O13 O -0.4606(5) 0.2817(5) 0.4689(3) 0.0570(15) Uani 1 1 d .
O14 O -0.6025(5) 0.3513(5) 0.5253(3) 0.0539(15) Uani 1 1 d .
O15 O -0.0423(4) 1.0281(4) 0.8764(3) 0.0488(13) Uani 1 1 d .
O16 O -0.0818(4) 0.9362(5) 0.7133(3) 0.0485(13) Uani 1 1 d .
O17 O 0.6582(4) 1.2243(4) 1.2737(3) 0.0380(11) Uani 1 1 d .
O18 O 0.6211(4) 1.1482(4) 1.1099(3) 0.0375(11) Uani 1 1 d .
C1 C -0.2514(6) 0.4515(6) 0.8975(4) 0.0281(14) Uani 1 1 d .
C2 C -0.3233(6) 0.4076(6) 0.8036(4) 0.0259(14) Uani 1 1 d .
C3 C -0.2748(6) 0.3814(7) 0.7322(4) 0.0360(16) Uani 1 1 d .
H3 H -0.1974 0.3883 0.7408 0.043 Uiso 1 1 calc R
C4 C -0.3407(6) 0.3446(6) 0.6476(4) 0.0359(16) Uani 1 1 d .
H4 H -0.3075 0.3282 0.5989 0.043 Uiso 1 1 calc R
C5 C -0.4553(6) 0.3326(6) 0.6365(4) 0.0303(15) Uani 1 1 d .
C6 C -0.5086(6) 0.3558(7) 0.7068(4) 0.0346(16) Uani 1 1 d .
H6 H -0.5874 0.3456 0.6976 0.042 Uiso 1 1 calc R
C7 C -0.4399(6) 0.3950(7) 0.7922(4) 0.0361(16) Uani 1 1 d .
H7 H -0.4722 0.4125 0.8411 0.043 Uiso 1 1 calc R
C8 C -0.6560(6) 0.1245(6) 0.5073(4) 0.0311(15) Uani 1 1 d .
C9 C -0.6211(6) 0.0419(6) 0.5189(4) 0.0361(16) Uani 1 1 d .
H9 H -0.5372 0.0703 0.5375 0.043 Uiso 1 1 calc R
C10 C -0.7079(6) -0.0796(7) 0.5036(4) 0.0376(17) Uani 1 1 d .
H10 H -0.6826 -0.1332 0.5127 0.045 Uiso 1 1 calc R
C11 C -0.8342(6) -0.1262(6) 0.4744(4) 0.0304(14) Uani 1 1 d .
C12 C -0.8683(6) -0.0421(7) 0.4620(4) 0.0352(16) Uani 1 1 d .
H12 H -0.9519 -0.0710 0.4418 0.042 Uiso 1 1 calc R
C13 C -0.7818(7) 0.0811(6) 0.4789(4) 0.0368(16) Uani 1 1 d .
H13 H -0.8066 0.1358 0.4715 0.044 Uiso 1 1 calc R
C14 C -0.9291(7) -0.2577(7) 0.4619(4) 0.0345(16) Uani 1 1 d .
C15 C 0.0908(5) 0.5775(6) 0.8337(4) 0.0250(13) Uani 1 1 d .
C16 C 0.0492(6) 0.6667(6) 0.8266(4) 0.0288(14) Uani 1 1 d .
C17 C 0.0221(6) 0.6724(7) 0.7440(4) 0.0360(16) Uani 1 1 d .
H17 H 0.0296 0.6213 0.6941 0.043 Uiso 1 1 calc R
C18 C -0.0164(6) 0.7547(7) 0.7355(4) 0.0372(17) Uani 1 1 d .
H18 H -0.0305 0.7622 0.6808 0.045 Uiso 1 1 calc R
C19 C -0.0328(6) 0.8232(6) 0.8082(4) 0.0298(14) Uani 1 1 d .
C20 C -0.0067(6) 0.8194(7) 0.8914(4) 0.0376(17) Uani 1 1 d .
H20 H -0.0166 0.8691 0.9407 0.045 Uiso 1 1 calc R
C21 C 0.0338(6) 0.7408(6) 0.8995(4) 0.0318(15) Uani 1 1 d .
H21 H 0.0515 0.7370 0.9550 0.038 Uiso 1 1 calc R
C22 C -0.2529(6) 0.8210(6) 0.7926(4) 0.0290(14) Uani 1 1 d .
C23 C -0.3314(6) 0.7309(7) 0.7119(4) 0.0354(16) Uani 1 1 d .
H23 H -0.3022 0.7266 0.6601 0.042 Uiso 1 1 calc R
C24 C -0.4535(6) 0.6479(6) 0.7102(4) 0.0299(14) Uani 1 1 d .
H24 H -0.5076 0.5884 0.6565 0.036 Uiso 1 1 calc R
C25 C -0.4962(6) 0.6521(6) 0.7871(4) 0.0298(14) Uani 1 1 d .
C26 C -0.4159(6) 0.7441(6) 0.8668(4) 0.0330(15) Uani 1 1 d .
H26 H -0.4451 0.7489 0.9186 0.040 Uiso 1 1 calc R
C27 C -0.2953(6) 0.8269(7) 0.8702(4) 0.0386(17) Uani 1 1 d .
H27 H -0.2419 0.8869 0.9239 0.046 Uiso 1 1 calc R
C28 C -0.6284(6) 0.5579(6) 0.7864(4) 0.0286(14) Uani 1 1 d .
C29 C 0.0745(6) 0.7443(6) 1.1657(4) 0.0255(13) Uani 1 1 d .
C30 C 0.2078(5) 0.8398(6) 1.1716(4) 0.0239(13) Uani 1 1 d .
C31 C 0.2800(6) 0.9343(6) 1.2506(4) 0.0335(15) Uani 1 1 d .
H31 H 0.2457 0.9390 1.3001 0.040 Uiso 1 1 calc R
C32 C 0.4020(6) 1.0221(6) 1.2580(4) 0.0320(15) Uani 1 1 d .
H32 H 0.4506 1.0851 1.3121 0.038 Uiso 1 1 calc R
C33 C 0.4513(5) 1.0154(5) 1.1835(3) 0.0213(12) Uani 1 1 d .
C34 C 0.3802(6) 0.9218(6) 1.1030(4) 0.0300(14) Uani 1 1 d .
H34 H 0.4142 0.9179 1.0533 0.036 Uiso 1 1 calc R
C35 C 0.2578(6) 0.8340(6) 1.0972(4) 0.0302(14) Uani 1 1 d .
H35 H 0.2089 0.7709 1.0432 0.036 Uiso 1 1 calc R
C36 C 0.6777(6) 1.0311(6) 1.1953(4) 0.0281(14) Uani 1 1 d .
C37 C 0.7204(7) 1.0334(7) 1.2769(4) 0.0383(17) Uani 1 1 d .
H37 H 0.7216 1.0887 1.3286 0.046 Uiso 1 1 calc R
C38 C 0.7614(7) 0.9525(7) 1.2810(4) 0.0396(18) Uani 1 1 d .
H38 H 0.7897 0.9530 1.3358 0.047 Uiso 1 1 calc R
C39 C 0.7606(6) 0.8712(6) 1.2042(4) 0.0300(14) Uani 1 1 d .
C40 C 0.7215(7) 0.8729(7) 1.1244(4) 0.0395(17) Uani 1 1 d .
H40 H 0.7223 0.8188 1.0729 0.047 Uiso 1 1 calc R
C41 C 0.6801(7) 0.9539(7) 1.1179(4) 0.0398(18) Uani 1 1 d .
H41 H 0.6550 0.9556 1.0631 0.048 Uiso 1 1 calc R
C42 C 0.7973(6) 0.7797(6) 1.2107(5) 0.0396(17) Uani 1 1 d .

loop_
_atom_site_aniso_label
_atom_site_aniso_U_11
_atom_site_aniso_U_22
_atom_site_aniso_U_33
_atom_site_aniso_U_23
_atom_site_aniso_U_13
_atom_site_aniso_U_12
Mn1 0.0173(6) 0.0276(8) 0.0259(6) 0.0083(5) 0.0034(5) 0.0129(6)
Mn2 0.0191(5) 0.0251(5) 0.0226(4) 0.0077(4) 0.0036(4) 0.0121(4)
Mn3 0.0189(5) 0.0235(5) 0.0264(4) 0.0100(4) 0.0035(4) 0.0098(4)
Cs1 0.0404(3) 0.0420(3) 0.0556(3) 0.0281(2) 0.0018(2) 0.0049(2)
S1 0.0340(10) 0.0321(10) 0.0261(8) 0.0126(7) -0.0024(7) 0.0011(8)
S2 0.0181(7) 0.0224(8) 0.0387(8) 0.0133(7) 0.0058(7) 0.0094(7)
S3 0.0181(8) 0.0289(10) 0.0644(11) 0.0267(9) 0.0089(8) 0.0119(8)
O1 0.022(2) 0.039(3) 0.039(2) 0.014(2) -0.005(2) 0.013(2)
O2 0.020(2) 0.024(2) 0.033(2) 0.0089(19) 0.0036(19) 0.010(2)
O3 0.024(2) 0.025(2) 0.036(2) 0.0143(19) 0.0064(19) 0.014(2)
O4 0.039(3) 0.030(3) 0.072(3) 0.012(3) 0.009(3) 0.022(3)
O5 0.033(3) 0.076(4) 0.030(2) 0.011(2) 0.004(2) 0.035(3)
O6 0.025(2) 0.042(3) 0.044(3) 0.024(2) 0.015(2) 0.012(2)
O7 0.024(2) 0.030(3) 0.028(2) 0.0096(19) -0.0011(19) 0.001(2)
O8 0.038(3) 0.032(3) 0.040(2) 0.010(2) 0.008(2) 0.025(2)
O9 0.025(2) 0.031(3) 0.034(2) 0.014(2) 0.013(2) 0.006(2)
O10 0.051(3) 0.050(3) 0.063(3) 0.036(3) 0.024(3) 0.037(3)
O11 0.021(2) 0.033(3) 0.045(3) 0.010(2) 0.006(2) 0.008(2)
O12 0.051(4) 0.048(4) 0.114(5) 0.051(4) -0.023(4) 0.002(3)
O13 0.042(3) 0.056(4) 0.031(2) 0.016(2) 0.003(2) -0.005(3)
O14 0.062(4) 0.033(3) 0.049(3) 0.018(2) -0.016(3) 0.013(3)
O15 0.027(3) 0.025(3) 0.090(4) 0.018(3) 0.005(3) 0.013(2)
O16 0.030(3) 0.059(4) 0.080(3) 0.054(3) 0.021(3) 0.023(3)
O17 0.024(2) 0.028(3) 0.052(3) 0.007(2) 0.002(2) 0.010(2)
O18 0.032(3) 0.040(3) 0.055(3) 0.032(2) 0.019(2) 0.020(2)
C1 0.025(3) 0.024(3) 0.025(3) 0.009(3) -0.004(3) 0.005(3)
C2 0.023(3) 0.028(4) 0.026(3) 0.012(3) 0.000(3) 0.012(3)
C3 0.021(3) 0.046(4) 0.035(3) 0.007(3) 0.002(3) 0.017(3)
C4 0.031(4) 0.038(4) 0.032(3) 0.010(3) 0.007(3) 0.014(4)
C5 0.026(3) 0.023(4) 0.026(3) 0.008(3) -0.002(3) 0.003(3)
C6 0.028(4) 0.047(4) 0.028(3) 0.011(3) 0.001(3) 0.020(4)
C7 0.031(4) 0.050(5) 0.023(3) 0.008(3) 0.001(3) 0.022(4)
C8 0.024(3) 0.033(4) 0.021(3) 0.007(3) 0.000(3) 0.005(3)
C9 0.020(3) 0.036(4) 0.043(4) 0.010(3) -0.001(3) 0.011(3)
C10 0.031(4) 0.033(4) 0.046(4) 0.010(3) -0.004(3) 0.017(3)
C11 0.029(3) 0.024(4) 0.026(3) 0.007(3) 0.001(3) 0.006(3)
C12 0.022(3) 0.041(4) 0.033(3) 0.012(3) -0.005(3) 0.011(3)
C13 0.038(4) 0.028(4) 0.038(3) 0.011(3) -0.005(3) 0.014(3)
C14 0.036(4) 0.034(4) 0.026(3) 0.008(3) -0.001(3) 0.015(4)
C15 0.017(3) 0.025(3) 0.036(3) 0.016(3) 0.008(3) 0.010(3)
C16 0.020(3) 0.030(4) 0.047(4) 0.024(3) 0.014(3) 0.014(3)
C17 0.037(4) 0.046(5) 0.041(4) 0.024(3) 0.019(3) 0.027(4)
C18 0.038(4) 0.049(5) 0.045(4) 0.026(3) 0.015(3) 0.031(4)
C19 0.017(3) 0.030(4) 0.050(4) 0.022(3) 0.006(3) 0.013(3)
C20 0.039(4) 0.040(4) 0.042(4) 0.014(3) 0.007(3) 0.027(4)
C21 0.035(4) 0.032(4) 0.031(3) 0.011(3) 0.000(3) 0.021(3)
C22 0.018(3) 0.027(4) 0.048(4) 0.020(3) 0.009(3) 0.012(3)
C23 0.028(4) 0.048(5) 0.037(3) 0.026(3) 0.016(3) 0.018(4)
C24 0.022(3) 0.032(4) 0.030(3) 0.013(3) 0.006(3) 0.009(3)
C25 0.018(3) 0.028(4) 0.043(4) 0.016(3) 0.000(3) 0.010(3)
C26 0.024(3) 0.039(4) 0.030(3) 0.013(3) 0.008(3) 0.012(3)
C27 0.020(3) 0.039(4) 0.039(4) 0.009(3) -0.005(3) 0.006(3)
C28 0.022(3) 0.024(4) 0.045(4) 0.018(3) 0.008(3) 0.013(3)
C29 0.021(3) 0.018(3) 0.037(3) 0.011(3) 0.003(3) 0.010(3)
C30 0.020(3) 0.018(3) 0.031(3) 0.009(3) 0.005(3) 0.007(3)
C31 0.025(3) 0.035(4) 0.039(4) 0.014(3) 0.012(3) 0.014(3)
C32 0.025(3) 0.029(4) 0.032(3) 0.003(3) 0.000(3) 0.011(3)
C33 0.021(3) 0.020(3) 0.027(3) 0.010(2) 0.004(3) 0.013(3)
C34 0.025(3) 0.030(4) 0.033(3) 0.015(3) 0.015(3) 0.010(3)
C35 0.023(3) 0.031(4) 0.029(3) 0.009(3) 0.006(3) 0.009(3)
C36 0.023(3) 0.020(3) 0.038(3) 0.006(3) 0.003(3) 0.010(3)
C37 0.055(5) 0.046(5) 0.030(3) 0.014(3) 0.014(3) 0.036(4)
C38 0.053(5) 0.044(5) 0.037(3) 0.017(3) 0.006(3) 0.035(4)
C39 0.024(3) 0.031(4) 0.041(3) 0.018(3) 0.011(3) 0.015(3)
C40 0.048(5) 0.040(4) 0.040(4) 0.011(3) 0.013(3) 0.031(4)
C41 0.051(5) 0.051(5) 0.034(3) 0.013(3) 0.005(3) 0.039(4)
C42 0.029(4) 0.025(4) 0.071(5) 0.021(4) 0.021(4) 0.016(3)

loop_
_atom_type_symbol
_atom_type_description
_atom_type_scat_dispersion_real
_atom_type_scat_dispersion_imag
_atom_type_scat_source
Mn Mn 0.3368 0.7283 'International Tables Vol C Tables 4.2.6.8 and 6.1.1.4'
Cs Cs -0.3680 2.1192 'International Tables Vol C Tables 4.2.6.8 and 6.1.1.4'
S S 0.1246 0.1234 'International Tables Vol C Tables 4.2.6.8 and 6.1.1.4'
O O 0.0106 0.0060 'International Tables Vol C Tables 4.2.6.8 and 6.1.1.4'
C C 0.0033 0.0016 'International Tables Vol C Tables 4.2.6.8 and 6.1.1.4'
H H 0.0000 0.0000 'International Tables Vol C Tables 4.2.6.8 and 6.1.1.4'

loop_
_geom_angle_atom_site_label_1
_geom_angle_atom_site_label_2
_geom_angle_atom_site_label_3
_geom_angle
_geom_angle_site_symmetry_1
_geom_angle_site_symmetry_3
O1 Mn1 O1 180.0(0) 2_567 .
O1 Mn1 O2 93.24(15) 2_567 2_567
O1 Mn1 O2 86.76(15) . 2_567
O1 Mn1 O2 86.76(15) 2_567 .
O1 Mn1 O2 93.24(15) . .
O2 Mn1 O2 180.0(0) 2_567 .
O1 Mn1 O3 94.24(16) 2_567 .
O1 Mn1 O3 85.76(16) . .
O2 Mn1 O3 76.56(15) 2_567 .
O2 Mn1 O3 103.44(15) . .
O1 Mn1 O3 85.76(16) 2_567 2_567
O1 Mn1 O3 94.24(16) . 2_567
O2 Mn1 O3 103.44(15) 2_567 2_567
O2 Mn1 O3 76.56(15) . 2_567
O3 Mn1 O3 180.0(0) . 2_567
O1 Mn1 Mn2 68.91(12) 2_567 2_567
O1 Mn1 Mn2 111.09(12) . 2_567
O2 Mn1 Mn2 45.41(11) 2_567 2_567
O2 Mn1 Mn2 134.59(11) . 2_567
O3 Mn1 Mn2 44.71(9) . 2_567
O3 Mn1 Mn2 135.29(9) 2_567 2_567
O1 Mn1 Mn2 111.09(12) 2_567 .
O1 Mn1 Mn2 68.91(12) . .
O2 Mn1 Mn2 134.59(11) 2_567 .
O2 Mn1 Mn2 45.41(11) . .
O3 Mn1 Mn2 135.29(9) . .
O3 Mn1 Mn2 44.71(9) 2_567 .
Mn2 Mn1 Mn2 180.0(0) 2_567 .
O4 Mn2 O5 100.9(2) 1_455 .
O4 Mn2 O6 92.7(2) 1_455 2_467
O5 Mn2 O6 99.07(19) . 2_467
O4 Mn2 O3 153.71(17) 1_455 2_567
O5 Mn2 O3 104.09(17) . 2_567
O6 Mn2 O3 91.48(17) 2_467 2_567
O4 Mn2 O2 89.23(18) 1_455 .
O5 Mn2 O2 106.02(18) . .
O6 Mn2 O2 154.00(15) 2_467 .
O3 Mn2 O2 76.08(15) 2_567 .
O4 Mn2 Mn3 70.15(14) 1_455 1_666
O5 Mn2 Mn3 165.85(13) . 1_666
O6 Mn2 Mn3 71.18(12) 2_467 1_666
O3 Mn2 Mn3 86.76(10) 2_567 1_666
O2 Mn2 Mn3 85.20(10) . 1_666
O4 Mn2 Mn1 131.54(15) 1_455 .
O5 Mn2 Mn1 83.64(13) . .
O6 Mn2 Mn1 134.67(13) 2_467 .
O3 Mn2 Mn1 45.06(11) 2_567 .
O2 Mn2 Mn1 44.45(10) . .
Mn3 Mn2 Mn1 110.51(3) 1_666 .
O7 Mn3 O10 107.37(19) . 1_344
O7 Mn3 O11 97.74(17) . 2_356
O10 Mn3 O11 90.75(19) 1_344 2_356
O7 Mn3 O9 105.18(17) . 1_444
O10 Mn3 O9 90.18(18) 1_344 1_444
O11 Mn3 O9 155.64(17) 2_356 1_444
O7 Mn3 O8 97.89(16) . 2_456
O10 Mn3 O8 154.70(18) 1_344 2_456
O11 Mn3 O8 84.41(17) 2_356 2_456
O9 Mn3 O8 84.41(17) 1_444 2_456
O7 Mn3 Mn2 166.88(13) . 1_444
O10 Mn3 Mn2 85.46(14) 1_344 1_444
O11 Mn3 Mn2 84.54(12) 2_356 1_444
O9 Mn3 Mn2 71.27(11) 1_444 1_444
O8 Mn3 Mn2 69.38(11) 2_456 1_444
O7 Mn3 Cs1 51.05(13) . 1_445
O10 Mn3 Cs1 125.59(14) 1_344 1_445
O11 Mn3 Cs1 53.83(12) 2_356 1_445
O9 Mn3 Cs1 139.71(12) 1_444 1_445
O8 Mn3 Cs1 70.21(12) 2_456 1_445
Mn2 Mn3 Cs1 123.57(3) 1_444 1_445
O17 Cs1 O12 88.88(15) 1_444 2_456
O17 Cs1 O7 118.12(12) 1_444 1_665
O12 Cs1 O7 119.29(14) 2_456 1_665
O17 Cs1 O13 74.05(13) 1_444 .
O12 Cs1 O13 90.62(16) 2_456 .
O7 Cs1 O13 146.41(14) 1_665 .
O17 Cs1 O11 70.08(12) 1_444 2_466
O12 Cs1 O11 153.14(16) 2_456 2_466
O7 Cs1 O11 61.67(11) 1_665 2_466
O13 Cs1 O11 99.00(12) . 2_466
O17 Cs1 O12 125.81(15) 1_444 1_665
O12 Cs1 O12 80.38(15) 2_456 1_665
O7 Cs1 O12 39.17(11) 1_665 1_665
O13 Cs1 O12 157.54(14) . 1_665
O11 Cs1 O12 98.18(12) 2_466 1_665
O17 Cs1 C14 125.72(13) 1_444 1_665
O12 Cs1 C14 100.40(15) 2_456 1_665
O7 Cs1 C14 19.28(11) 1_665 1_665
O13 Cs1 C14 157.08(15) . 1_665
O11 Cs1 C14 80.11(13) 2_466 1_665
O12 Cs1 C14 20.03(12) 1_665 1_665
O17 Cs1 O8 64.45(11) 1_444 2_566
O12 Cs1 O8 107.32(15) 2_456 2_566
O7 Cs1 O8 55.14(10) 1_665 2_566
O13 Cs1 O8 133.82(11) . 2_566
O11 Cs1 O8 49.02(10) 2_466 2_566
O12 Cs1 O8 68.64(13) 1_665 2_566
C14 Cs1 O8 61.72(12) 1_665 2_566
O17 Cs1 Mn3 88.20(9) 1_444 1_665
O12 Cs1 Mn3 134.06(13) 2_456 1_665
O7 Cs1 Mn3 31.79(7) 1_665 1_665
O13 Cs1 Mn3 132.04(10) . 1_665
O11 Cs1 Mn3 33.50(8) 2_466 1_665
O12 Cs1 Mn3 64.87(9) 1_665 1_665
C14 Cs1 Mn3 48.02(9) 1_665 1_665
O8 Cs1 Mn3 33.34(6) 2_566 1_665
O17 Cs1 Cs1 113.40(8) 1_444 2_566
O12 Cs1 Cs1 43.57(11) 2_456 2_566
O7 Cs1 Cs1 75.84(8) 1_665 2_566
O13 Cs1 Cs1 130.74(10) . 2_566
O11 Cs1 Cs1 129.91(8) 2_466 2_566
O12 Cs1 Cs1 36.81(8) 1_665 2_566
C14 Cs1 Cs1 56.84(10) 1_665 2_566
O8 Cs1 Cs1 85.77(6) 2_566 2_566
Mn3 Cs1 Cs1 97.23(2) 1_665 2_566
O13 S1 O14 118.7(3) . .
O13 S1 C8 107.6(3) . .
O14 S1 C8 109.1(3) . .
O13 S1 C5 106.8(3) . .
O14 S1 C5 109.9(3) . .
C8 S1 C5 103.7(3) . .
O18 S2 O17 119.1(3) . .
O18 S2 C36 108.7(3) . .
O17 S2 C36 108.3(3) . .
O18 S2 C33 108.9(3) . .
O17 S2 C33 108.5(3) . .
C36 S2 C33 102.0(3) . .
O16 S3 O15 119.8(3) . .
O16 S3 C22 108.9(3) . .
O15 S3 C22 108.3(3) . .
O16 S3 C19 108.3(3) . .
O15 S3 C19 108.9(3) . .
C22 S3 C19 101.0(3) . .
C1 O1 Mn1 140.3(4) . .
C29 O2 Mn1 129.0(3) . .
C29 O2 Mn2 116.0(4) . .
Mn1 O2 Mn2 90.13(15) . .
C15 O3 Mn2 115.2(4) . 2_567
C15 O3 Mn1 129.2(4) . .
Mn2 O3 Mn1 90.24(14) 2_567 .
C42 O4 Mn2 140.4(5) . 1_655
C1 O5 Mn2 121.7(4) . .
C28 O6 Mn2 140.4(4) . 2_467
C14 O7 Mn3 132.6(4) . .
C14 O7 Cs1 109.3(4) . 1_445
Mn3 O7 Cs1 97.16(15) . 1_445
C15 O8 Mn3 143.0(4) . 2_456
C15 O8 Cs1 135.9(4) . 2_566
Mn3 O8 Cs1 76.44(12) 2_456 2_566
C29 O9 Mn3 143.6(4) . 1_666
C42 O10 Mn3 118.9(4) . 1_766
C28 O11 Mn3 118.8(4) . 2_356
C28 O11 Cs1 127.8(4) . 2_466
Mn3 O11 Cs1 92.68(14) 2_356 2_466
C14 O12 Cs1 172.2(5) . 2_456
C14 O12 Cs1 88.1(4) . 1_445
Cs1 O12 Cs1 99.62(15) 2_456 1_445
S1 O13 Cs1 142.0(3) . .
S2 O17 Cs1 172.5(3) . 1_666
O5 C1 O1 125.1(5) . .
O5 C1 C2 119.4(6) . .
O1 C1 C2 115.5(6) . .
C3 C2 C7 120.9(5) . .
C3 C2 C1 121.2(5) . .
C7 C2 C1 118.0(6) . .
C2 C3 C4 120.1(6) . .
C5 C4 C3 118.9(6) . .
C4 C5 C6 122.7(5) . .
C4 C5 S1 119.1(5) . .
C6 C5 S1 118.2(5) . .
C5 C6 C7 117.7(6) . .
C2 C7 C6 119.7(6) . .
C9 C8 C13 119.3(6) . .
C9 C8 S1 120.0(5) . .
C13 C8 S1 120.7(5) . .
C10 C9 C8 120.6(6) . .
C9 C10 C11 121.5(6) . .
C10 C11 C12 117.4(6) . .
C10 C11 C14 121.2(6) . .
C12 C11 C14 121.4(6) . .
C13 C12 C11 121.6(6) . .
C12 C13 C8 119.6(6) . .
O12 C14 O7 122.6(7) . .
O12 C14 C11 119.6(6) . .
O7 C14 C11 117.8(6) . .
O12 C14 Cs1 71.9(4) . 1_445
O7 C14 Cs1 51.4(3) . 1_445
C11 C14 Cs1 166.3(4) . 1_445
O8 C15 O3 123.6(5) . .
O8 C15 C16 117.4(5) . .
O3 C15 C16 119.0(5) . .
C21 C16 C17 119.0(5) . .
C21 C16 C15 122.1(5) . .
C17 C16 C15 118.9(6) . .
C16 C17 C18 120.1(6) . .
C19 C18 C17 118.8(6) . .
C18 C19 C20 122.3(6) . .
C18 C19 S3 119.3(5) . .
C20 C19 S3 118.4(5) . .
C21 C20 C19 118.4(6) . .
C20 C21 C16 121.3(6) . .
C27 C22 C23 121.0(6) . .
C27 C22 S3 119.9(5) . .
C23 C22 S3 118.9(5) . .
C24 C23 C22 118.6(6) . .
C25 C24 C23 120.8(6) . .
C24 C25 C26 119.3(6) . .
C24 C25 C28 121.1(6) . .
C26 C25 C28 119.6(6) . .
C27 C26 C25 121.0(6) . .
C26 C27 C22 119.3(6) . .
O6 C28 O11 124.9(6) . .
O6 C28 C25 117.2(6) . .
O11 C28 C25 117.8(6) . .
O9 C29 O2 123.0(6) . .
O9 C29 C30 117.4(5) . .
O2 C29 C30 119.5(5) . .
C31 C30 C35 119.6(6) . .
C31 C30 C29 120.0(6) . .
C35 C30 C29 120.4(5) . .
C30 C31 C32 121.2(6) . .
C31 C32 C33 118.9(6) . .
C34 C33 C32 121.0(6) . .
C34 C33 S2 118.2(5) . .
C32 C33 S2 120.7(5) . .
C33 C34 C35 119.2(6) . .
C34 C35 C30 120.2(6) . .
C41 C36 C37 121.4(6) . .
C41 C36 S2 119.7(5) . .
C37 C36 S2 118.8(5) . .
C36 C37 C38 119.3(6) . .
C39 C38 C37 120.3(6) . .
C40 C39 C38 119.5(6) . .
C40 C39 C42 121.5(6) . .
C38 C39 C42 119.0(6) . .
C39 C40 C41 121.7(6) . .
C36 C41 C40 117.8(6) . .
O10 C42 O4 124.0(6) . .
O10 C42 C39 120.1(6) . .
O4 C42 C39 115.9(6) . .

loop_
_geom_bond_atom_site_label_1
_geom_bond_atom_site_label_2
_geom_bond_distance
_geom_bond_site_symmetry_2
Mn1 O1 2.077(4) 2_567
Mn1 O1 2.077(4) .
Mn1 O2 2.220(4) 2_567
Mn1 O2 2.220(4) .
Mn1 O3 2.244(4) .
Mn1 O3 2.244(4) 2_567
Mn1 Mn2 3.1703(9) 2_567
Mn1 Mn2 3.1703(9) .
Mn2 O4 2.051(5) 1_455
Mn2 O5 2.053(4) .
Mn2 O6 2.067(5) 2_467
Mn2 O3 2.230(4) 2_567
Mn2 O2 2.258(4) .
Mn2 Mn3 3.0725(11) 1_666
Mn3 O7 2.035(4) .
Mn3 O10 2.078(4) 1_344
Mn3 O11 2.117(5) 2_356
Mn3 O9 2.118(4) 1_444
Mn3 O8 2.167(4) 2_456
Mn3 Mn2 3.0725(11) 1_444
Mn3 Cs1 3.8324(10) 1_445
Cs1 O17 2.973(4) 1_444
Cs1 O12 2.998(5) 2_456
Cs1 O7 3.004(4) 1_665
Cs1 O13 3.014(5) .
Cs1 O11 3.097(4) 2_466
Cs1 O12 3.448(6) 1_665
Cs1 C14 3.626(7) 1_665
Cs1 O8 3.709(4) 2_566
Cs1 Mn3 3.8324(10) 1_665
Cs1 Cs1 4.9326(10) 2_566
S1 O13 1.432(5) .
S1 O14 1.434(5) .
S1 C8 1.749(7) .
S1 C5 1.781(6) .
S2 O18 1.433(4) .
S2 O17 1.442(4) .
S2 C36 1.759(6) .
S2 C33 1.766(6) .
S3 O16 1.424(5) .
S3 O15 1.437(5) .
S3 C22 1.767(6) .
S3 C19 1.792(6) .
O1 C1 1.273(7) .
O2 C29 1.290(7) .
O3 C15 1.270(6) .
O3 Mn2 2.230(4) 2_567
O4 C42 1.278(8) .
O4 Mn2 2.051(4) 1_655
O5 C1 1.206(7) .
O6 C28 1.238(7) .
O6 Mn2 2.067(5) 2_467
O7 C14 1.269(7) .
O7 Cs1 3.004(4) 1_445
O8 C15 1.246(7) .
O8 Mn3 2.167(4) 2_456
O8 Cs1 3.709(4) 2_566
O9 C29 1.245(7) .
O9 Mn3 2.118(4) 1_666
O10 C42 1.246(8) .
O10 Mn3 2.078(4) 1_766
O11 C28 1.256(7) .
O11 Mn3 2.117(5) 2_356
O11 Cs1 3.097(4) 2_466
O12 C14 1.243(8) .
O12 Cs1 2.998(5) 2_456
O12 Cs1 3.448(6) 1_445
O17 Cs1 2.973(4) 1_666
C1 C2 1.517(7) .
C2 C3 1.369(8) .
C2 C7 1.387(8) .
C3 C4 1.379(8) .
C4 C5 1.367(9) .
C5 C6 1.384(9) .
C6 C7 1.397(8) .
C8 C9 1.385(9) .
C8 C13 1.393(9) .
C9 C10 1.353(9) .
C10 C11 1.392(9) .
C11 C12 1.400(9) .
C11 C14 1.479(9) .
C12 C13 1.363(9) .
C14 Cs1 3.626(7) 1_445
C15 C16 1.503(8) .
C16 C21 1.385(8) .
C16 C17 1.386(8) .
C17 C18 1.397(8) .
C18 C19 1.353(9) .
C19 C20 1.383(8) .
C20 C21 1.368(8) .
C22 C27 1.384(9) .
C22 C23 1.391(9) .
C23 C24 1.379(9) .
C24 C25 1.378(8) .
C25 C26 1.391(8) .
C25 C28 1.513(9) .
C26 C27 1.358(9) .
C29 C30 1.507(8) .
C30 C31 1.370(8) .
C30 C35 1.387(8) .
C31 C32 1.373(9) .
C32 C33 1.384(8) .
C33 C34 1.381(8) .
C34 C35 1.382(9) .
C36 C41 1.378(8) .
C36 C37 1.379(8) .
C37 C38 1.383(8) .
C38 C39 1.382(9) .
C39 C40 1.360(8) .
C39 C42 1.485(8) .
C40 C41 1.397(8) .
